data_7035825
loop_
_publ_author_name
'Patel, Dipti'
'Wooles, Ashley'
'Cornish, Andrew D.'
'Steven, Lindsey'
'Davies, E. Stephen'
'Evans, David J.'
'McMaster, Jonathan'
'Lewis, William'
'Blake, Alexander J.'
'Liddle, Stephen T.'

_publ_section_title
;
 Synthesis and characterisation of halide, separated ion pair, and hydride
 cyclopentadienyl iron bis(diphenylphosphino)ethane derivatives.
;
_journal_issue 31
_journal_name_full 'Dalton transactions (Cambridge, England : 2003)'
_journal_page_first 14159
_journal_page_last 14177
_journal_paper_doi 10.1039/c5dt00704f
_journal_volume 44
_journal_year 2015
_chemical_formula_moiety 'C52 H48 Br4 Fe2 P4, 2(C4 H8 O)'
_chemical_formula_sum 'C60 H64 Br4 Fe2 O2 P4'
_chemical_formula_weight 1372.33
_chemical_name_systematic
; 
 ? 
;
_space_group_IT_number 14
_symmetry_cell_setting monoclinic
_symmetry_space_group_name_Hall '-P 2ybc'
_symmetry_space_group_name_H-M 'P 1 21/c 1'
_atom_sites_solution_hydrogens 'geom, Me from difmap'
_atom_sites_solution_primary direct
_atom_sites_solution_secondary difmap
_audit_creation_method 'enCIFer editing of SHELXL97 CIF output'
_audit_update_record
;
2015-05-11 deposited with the CCDC.
2015-07-07 downloaded from the CCDC.
;
_cell_angle_alpha 90.00
_cell_angle_beta 100.394(4)
_cell_angle_gamma 90.00
_cell_formula_units_Z 4
_cell_length_a 25.493(5)
_cell_length_b 17.815(4)
_cell_length_c 15.150(3)
_cell_measurement_reflns_used 5324
_cell_measurement_temperature 90(2)
_cell_measurement_theta_max 26.41
_cell_measurement_theta_min 2.24
_cell_volume 6768(2)
_computing_cell_refinement 'Bruker SAINT version 6.36A (Bruker, 2000)'
_computing_data_collection 'Bruker SMART version 5.625 (Bruker, 2001)'
_computing_data_reduction 'Bruker SAINT; SHELXTL (Sheldrick, 2008)'
_computing_molecular_graphics 'SHELXTL (Sheldrick, 2008)'
_computing_publication_material 'enCIFer(Allen et al., 2004); PLATON (Spek, 2009)'
_computing_structure_refinement 'SHELXL97 (Sheldrick, 2008)'
_computing_structure_solution 'SHELXTL (Sheldrick, 2008)'
_diffrn_ambient_temperature 90(2)
_diffrn_measured_fraction_theta_full 0.994
_diffrn_measured_fraction_theta_max 0.994
_diffrn_measurement_device_type 'Bruker SMART APEX CCD diffractometer'
_diffrn_measurement_method '\w rotation with narrow frames'
_diffrn_radiation_monochromator graphite
_diffrn_radiation_source 'normal-focus sealed tube'
_diffrn_radiation_type MoK\a
_diffrn_radiation_wavelength 0.71073
_diffrn_reflns_av_R_equivalents 0.0722
_diffrn_reflns_av_sigmaI/netI 0.0772
_diffrn_reflns_limit_h_max 33
_diffrn_reflns_limit_h_min -32
_diffrn_reflns_limit_k_max 23
_diffrn_reflns_limit_k_min -23
_diffrn_reflns_limit_l_max 19
_diffrn_reflns_limit_l_min -19
_diffrn_reflns_number 59063
_diffrn_reflns_theta_full 27.54
_diffrn_reflns_theta_max 27.54
_diffrn_reflns_theta_min 1.99
_diffrn_standards_decay_% 0
_diffrn_standards_number 0
_exptl_absorpt_coefficient_mu 2.921
_exptl_absorpt_correction_T_max 0.746
_exptl_absorpt_correction_T_min 0.652
_exptl_absorpt_correction_type multi-scan
_exptl_absorpt_process_details 'SADABS 2007/2'
_exptl_crystal_colour COLOURLESS
_exptl_crystal_density_diffrn 1.347
_exptl_crystal_density_method 'not measured'
_exptl_crystal_description PLATE
_exptl_crystal_F_000 2768
_exptl_crystal_size_max 0.08
_exptl_crystal_size_mid 0.05
_exptl_crystal_size_min 0.03
_platon_squeeze_details
;
;
_refine_diff_density_max 2.283
_refine_diff_density_min -1.327
_refine_diff_density_rms 0.103
_refine_ls_extinction_method none
_refine_ls_goodness_of_fit_ref 0.926
_refine_ls_hydrogen_treatment constr
_refine_ls_matrix_type full
_refine_ls_number_parameters 559
_refine_ls_number_reflns 15524
_refine_ls_number_restraints 0
_refine_ls_restrained_S_all 0.926
_refine_ls_R_factor_all 0.0920
_refine_ls_R_factor_gt 0.0552
_refine_ls_shift/su_max 0.000
_refine_ls_shift/su_mean 0.000
_refine_ls_structure_factor_coef Fsqd
_refine_ls_weighting_details 'calc w=1/[\s^2^(Fo^2^)+(0.0544P)^2^+0.0000P] where P=(Fo^2^+2Fc^2^)/3'
_refine_ls_weighting_scheme calc
_refine_ls_wR_factor_gt 0.1141
_refine_ls_wR_factor_ref 0.1278
_reflns_number_gt 9659
_reflns_number_total 15524
_reflns_threshold_expression I>2\s(I)
_cod_data_source_file c5dt00704f2.cif
_cod_data_source_block II
_cod_depositor_comments
;
The following automatic conversions were performed:

'_symmetry_cell_setting' value 'Monoclinic' changed to 'monoclinic'
according to
/usr/data/users/saulius/crontab/automatic-downloads/rss-feeds/RSC/lib/dictionaries/cif_core.dic
dictionary named 'cif_core.dic' version 2.4.2 from 2011-04-26.

Automatic conversion script
Id: cif_fix_values 3271 2015-04-21 07:52:19Z andrius 

 Adding full bibliography for 7035824--7035849.cif.
;
_cod_original_cell_volume 6767(2)
_cod_original_sg_symbol_H-M 'P21/c  '
_cod_database_code 7035825

loop_
_symmetry_equiv_pos_as_xyz
'x, y, z'
'-x, y+1/2, -z+1/2'
'-x, -y, -z'
'x, -y-1/2, z-1/2'

loop_
_atom_site_label
_atom_site_type_symbol
_atom_site_fract_x
_atom_site_fract_y
_atom_site_fract_z
_atom_site_U_iso_or_equiv
_atom_site_adp_type
_atom_site_occupancy
_atom_site_symmetry_multiplicity
_atom_site_calc_flag
_atom_site_refinement_flags
Fe1 Fe 0.36562(2) 0.40102(3) 0.40772(4) 0.02938(15) Uani 1 1 d .
P1 P 0.41543(4) 0.48188(6) 0.52628(7) 0.0252(2) Uani 1 1 d .
P2 P 0.33633(4) 0.47996(6) 0.27524(7) 0.0262(2) Uani 1 1 d .
C1 C 0.48910(14) 0.4853(2) 0.5410(2) 0.0239(8) Uani 1 1 d .
H1A H 0.5028 0.5177 0.5932 0.029 Uiso 1 1 calc R
H1B H 0.5033 0.4341 0.5552 0.029 Uiso 1 1 calc R
C2 C 0.40777(16) 0.4413(2) 0.6334(3) 0.0292(9) Uani 1 1 d .
C3 C 0.41049(16) 0.3640(2) 0.6430(3) 0.0319(10) Uani 1 1 d .
H3 H 0.4154 0.3340 0.5933 0.038 Uiso 1 1 calc R
C4 C 0.40616(16) 0.3293(2) 0.7235(3) 0.0369(11) Uani 1 1 d .
H4 H 0.4086 0.2762 0.7292 0.044 Uiso 1 1 calc R
C5 C 0.3983(2) 0.3732(3) 0.7956(3) 0.0500(14) Uani 1 1 d .
H5 H 0.3953 0.3503 0.8511 0.060 Uiso 1 1 calc R
C6 C 0.3947(3) 0.4499(3) 0.7866(4) 0.073(2) Uani 1 1 d .
H6 H 0.3886 0.4799 0.8356 0.088 Uiso 1 1 calc R
C7 C 0.4001(2) 0.4838(3) 0.7064(3) 0.0545(15) Uani 1 1 d .
H7 H 0.3985 0.5370 0.7015 0.065 Uiso 1 1 calc R
C8 C 0.39167(16) 0.5773(2) 0.5336(3) 0.0283(9) Uani 1 1 d .
C9 C 0.42520(17) 0.6380(2) 0.5583(3) 0.0290(9) Uani 1 1 d .
H9 H 0.4628 0.6311 0.5686 0.035 Uiso 1 1 calc R
C10 C 0.4043(2) 0.7089(2) 0.5681(3) 0.0401(11) Uani 1 1 d .
H10 H 0.4276 0.7501 0.5845 0.048 Uiso 1 1 calc R
C11 C 0.3498(2) 0.7197(3) 0.5541(3) 0.0453(12) Uani 1 1 d .
H11 H 0.3358 0.7681 0.5619 0.054 Uiso 1 1 calc R
C12 C 0.31603(19) 0.6606(3) 0.5289(3) 0.0482(13) Uani 1 1 d .
H12 H 0.2785 0.6683 0.5184 0.058 Uiso 1 1 calc R
C13 C 0.33640(17) 0.5892(3) 0.5188(3) 0.0391(11) Uani 1 1 d .
H13 H 0.3128 0.5483 0.5018 0.047 Uiso 1 1 calc R
C14 C 0.37871(16) 0.5610(2) 0.2688(3) 0.0291(9) Uani 1 1 d .
C15 C 0.42648(17) 0.5498(3) 0.2383(3) 0.0365(11) Uani 1 1 d .
H15 H 0.4352 0.5016 0.2186 0.044 Uiso 1 1 calc R
C16 C 0.46113(19) 0.6092(3) 0.2370(3) 0.0455(12) Uani 1 1 d .
H16 H 0.4937 0.6014 0.2162 0.055 Uiso 1 1 calc R
C17 C 0.4491(2) 0.6797(3) 0.2653(4) 0.0521(14) Uani 1 1 d .
H17 H 0.4732 0.7202 0.2639 0.063 Uiso 1 1 calc R
C18 C 0.4018(2) 0.6910(3) 0.2958(4) 0.0548(15) Uani 1 1 d .
H18 H 0.3934 0.7395 0.3153 0.066 Uiso 1 1 calc R
C19 C 0.36669(19) 0.6324(2) 0.2981(4) 0.0463(13) Uani 1 1 d .
H19 H 0.3344 0.6405 0.3195 0.056 Uiso 1 1 calc R
C20 C 0.33406(15) 0.4335(2) 0.1676(3) 0.0293(9) Uani 1 1 d .
C21 C 0.33742(16) 0.3559(3) 0.1643(3) 0.0353(10) Uani 1 1 d .
H21 H 0.3405 0.3276 0.2182 0.042 Uiso 1 1 calc R
C22 C 0.33635(17) 0.3188(3) 0.0832(3) 0.0401(11) Uani 1 1 d .
H22 H 0.3393 0.2657 0.0818 0.048 Uiso 1 1 calc R
C23 C 0.33101(17) 0.3597(3) 0.0049(3) 0.0447(13) Uani 1 1 d .
H23 H 0.3303 0.3349 -0.0508 0.054 Uiso 1 1 calc R
C24 C 0.3267(2) 0.4373(3) 0.0075(3) 0.0515(14) Uani 1 1 d .
H24 H 0.3228 0.4651 -0.0467 0.062 Uiso 1 1 calc R
C25 C 0.32804(18) 0.4744(3) 0.0872(3) 0.0424(12) Uani 1 1 d .
H25 H 0.3249 0.5275 0.0880 0.051 Uiso 1 1 calc R
C26 C 0.26944(15) 0.5215(2) 0.2670(3) 0.0302(9) Uani 1 1 d .
H26A H 0.2665 0.5455 0.3248 0.036 Uiso 1 1 calc R
H26B H 0.2645 0.5608 0.2201 0.036 Uiso 1 1 calc R
C27 C 0.22505(15) 0.4619(2) 0.2438(3) 0.0264(9) Uani 1 1 d .
H27A H 0.2302 0.4220 0.2900 0.032 Uiso 1 1 calc R
H27B H 0.2273 0.4385 0.1853 0.032 Uiso 1 1 calc R
Br1 Br 0.433239(19) 0.31450(3) 0.38880(4) 0.05254(17) Uani 1 1 d .
Br2 Br 0.286458(19) 0.36089(3) 0.45495(4) 0.05727(18) Uani 1 1 d .
Fe2 Fe 0.12800(2) 0.59662(3) 0.11932(4) 0.02694(14) Uani 1 1 d .
P3 P 0.15871(4) 0.50496(6) 0.23821(7) 0.0261(2) Uani 1 1 d .
P4 P 0.08634(4) 0.52358(6) -0.01305(7) 0.0250(2) Uani 1 1 d .
C28 C 0.16383(15) 0.5453(2) 0.3500(3) 0.0278(9) Uani 1 1 d .
C29 C 0.16699(16) 0.6234(2) 0.3591(3) 0.0345(10) Uani 1 1 d .
H29 H 0.1656 0.6541 0.3075 0.041 Uiso 1 1 calc R
C30 C 0.17214(17) 0.6566(3) 0.4441(3) 0.0411(11) Uani 1 1 d .
H30 H 0.1742 0.7096 0.4503 0.049 Uiso 1 1 calc R
C31 C 0.17413(18) 0.6115(3) 0.5187(3) 0.0451(12) Uani 1 1 d .
H31 H 0.1770 0.6336 0.5764 0.054 Uiso 1 1 calc R
C32 C 0.17195(18) 0.5348(3) 0.5099(3) 0.0448(12) Uani 1 1 d .
H32 H 0.1744 0.5041 0.5617 0.054 Uiso 1 1 calc R
C33 C 0.16618(17) 0.5017(3) 0.4253(3) 0.0377(11) Uani 1 1 d .
H33 H 0.1639 0.4486 0.4197 0.045 Uiso 1 1 calc R
C34 C 0.11373(16) 0.4247(2) 0.2384(3) 0.0304(9) Uani 1 1 d .
C35 C 0.06592(17) 0.4364(3) 0.2677(3) 0.0405(11) Uani 1 1 d .
H35 H 0.0578 0.4845 0.2888 0.049 Uiso 1 1 calc R
C36 C 0.03008(19) 0.3783(3) 0.2663(3) 0.0488(13) Uani 1 1 d .
H36 H -0.0025 0.3864 0.2868 0.059 Uiso 1 1 calc R
C37 C 0.0412(2) 0.3089(3) 0.2354(3) 0.0521(14) Uani 1 1 d .
H37 H 0.0165 0.2690 0.2350 0.063 Uiso 1 1 calc R
C38 C 0.0883(2) 0.2968(3) 0.2047(4) 0.0670(17) Uani 1 1 d .
H38 H 0.0957 0.2489 0.1823 0.080 Uiso 1 1 calc R
C39 C 0.1251(2) 0.3551(3) 0.2068(4) 0.0543(14) Uani 1 1 d .
H39 H 0.1577 0.3469 0.1864 0.065 Uiso 1 1 calc R
C40 C 0.11221(15) 0.4294(2) -0.0211(3) 0.0281(9) Uani 1 1 d .
C41 C 0.08094(17) 0.3668(2) -0.0466(3) 0.0349(10) Uani 1 1 d .
H41 H 0.0433 0.3717 -0.0617 0.042 Uiso 1 1 calc R
C42 C 0.1046(2) 0.2966(3) -0.0501(3) 0.0484(13) Uani 1 1 d .
H42 H 0.0828 0.2539 -0.0671 0.058 Uiso 1 1 calc R
C43 C 0.1587(2) 0.2887(3) -0.0294(3) 0.0504(13) Uani 1 1 d .
H43 H 0.1746 0.2410 -0.0335 0.060 Uiso 1 1 calc R
C44 C 0.19017(19) 0.3512(3) -0.0022(3) 0.0480(13) Uani 1 1 d .
H44 H 0.2277 0.3455 0.0146 0.058 Uiso 1 1 calc R
C45 C 0.16770(16) 0.4206(3) 0.0007(3) 0.0366(11) Uani 1 1 d .
H45 H 0.1898 0.4631 0.0176 0.044 Uiso 1 1 calc R
C46 C 0.09871(15) 0.5698(2) -0.1142(3) 0.0255(9) Uani 1 1 d .
C47 C 0.10781(17) 0.5318(3) -0.1895(3) 0.0355(10) Uani 1 1 d .
H47 H 0.1091 0.4785 -0.1891 0.043 Uiso 1 1 calc R
C48 C 0.11505(18) 0.5707(3) -0.2657(3) 0.0424(12) Uani 1 1 d .
H48 H 0.1211 0.5440 -0.3171 0.051 Uiso 1 1 calc R
C49 C 0.11342(17) 0.6480(3) -0.2668(3) 0.0398(11) Uani 1 1 d .
H49 H 0.1186 0.6744 -0.3191 0.048 Uiso 1 1 calc R
C50 C 0.10425(16) 0.6877(2) -0.1919(3) 0.0353(10) Uani 1 1 d .
H50 H 0.1027 0.7410 -0.1930 0.042 Uiso 1 1 calc R
C51 C 0.09735(16) 0.6487(2) -0.1159(3) 0.0317(10) Uani 1 1 d .
H51 H 0.0916 0.6755 -0.0643 0.038 Uiso 1 1 calc R
C52 C 0.01281(14) 0.5172(2) -0.0375(2) 0.0243(8) Uani 1 1 d .
H52A H -0.0019 0.5683 -0.0504 0.029 Uiso 1 1 calc R
H52B H 0.0022 0.4868 -0.0926 0.029 Uiso 1 1 calc R
Br3 Br 0.204614(18) 0.66261(3) 0.09232(3) 0.04233(13) Uani 1 1 d .
Br4 Br 0.054980(18) 0.66039(3) 0.16181(4) 0.05176(16) Uani 1 1 d .

loop_
_atom_site_aniso_label
_atom_site_aniso_U_11
_atom_site_aniso_U_22
_atom_site_aniso_U_33
_atom_site_aniso_U_23
_atom_site_aniso_U_13
_atom_site_aniso_U_12
Fe1 0.0267(3) 0.0236(3) 0.0345(4) 0.0029(3) -0.0034(3) -0.0019(2)
P1 0.0273(5) 0.0251(5) 0.0235(6) 0.0031(4) 0.0050(4) -0.0014(4)
P2 0.0232(5) 0.0258(5) 0.0286(6) 0.0008(4) 0.0016(4) 0.0035(4)
C1 0.024(2) 0.025(2) 0.021(2) 0.0007(16) -0.0001(16) 0.0038(16)
C2 0.035(2) 0.028(2) 0.027(2) 0.0074(18) 0.0126(18) -0.0003(18)
C3 0.033(2) 0.028(2) 0.034(3) 0.0022(19) 0.0032(19) -0.0017(18)
C4 0.031(2) 0.031(2) 0.049(3) 0.014(2) 0.007(2) -0.0067(18)
C5 0.071(4) 0.045(3) 0.044(3) 0.015(2) 0.037(3) 0.011(3)
C6 0.137(6) 0.050(3) 0.052(4) 0.019(3) 0.066(4) 0.028(4)
C7 0.091(4) 0.028(3) 0.055(3) 0.011(2) 0.040(3) 0.017(3)
C8 0.033(2) 0.028(2) 0.024(2) 0.0059(17) 0.0067(18) -0.0005(17)
C9 0.032(2) 0.026(2) 0.029(2) 0.0047(18) 0.0060(18) 0.0028(17)
C10 0.054(3) 0.029(2) 0.037(3) 0.000(2) 0.007(2) -0.005(2)
C11 0.054(3) 0.032(3) 0.053(3) 0.006(2) 0.015(3) 0.010(2)
C12 0.034(3) 0.050(3) 0.062(4) 0.010(3) 0.012(2) 0.013(2)
C13 0.031(2) 0.036(3) 0.050(3) 0.002(2) 0.009(2) -0.002(2)
C14 0.027(2) 0.029(2) 0.029(2) 0.0050(18) -0.0002(18) 0.0002(17)
C15 0.035(2) 0.043(3) 0.029(2) 0.001(2) -0.0004(19) -0.009(2)
C16 0.034(3) 0.068(4) 0.032(3) 0.008(2) 0.001(2) -0.010(2)
C17 0.047(3) 0.044(3) 0.058(4) 0.016(3) -0.007(3) -0.018(2)
C18 0.053(3) 0.024(2) 0.082(4) 0.010(3) -0.002(3) -0.001(2)
C19 0.039(3) 0.030(2) 0.068(4) 0.004(2) 0.003(2) 0.007(2)
C20 0.020(2) 0.036(2) 0.031(2) -0.0036(19) 0.0017(17) 0.0085(17)
C21 0.029(2) 0.048(3) 0.028(2) -0.004(2) 0.0006(18) 0.012(2)
C22 0.032(2) 0.049(3) 0.039(3) -0.010(2) 0.006(2) 0.008(2)
C23 0.024(2) 0.075(4) 0.033(3) -0.018(3) 0.000(2) 0.000(2)
C24 0.053(3) 0.074(4) 0.023(3) 0.006(2) -0.006(2) -0.015(3)
C25 0.046(3) 0.047(3) 0.029(3) 0.006(2) -0.010(2) -0.002(2)
C26 0.025(2) 0.029(2) 0.036(2) -0.0029(18) 0.0017(18) 0.0059(17)
C27 0.026(2) 0.026(2) 0.025(2) 0.0002(17) 0.0000(17) 0.0041(16)
Br1 0.0385(3) 0.0379(3) 0.0698(4) -0.0242(2) -0.0209(2) 0.0103(2)
Br2 0.0320(3) 0.0709(4) 0.0636(4) 0.0396(3) -0.0058(2) -0.0139(2)
Fe2 0.0242(3) 0.0258(3) 0.0283(3) -0.0015(2) -0.0019(2) 0.0007(2)
P3 0.0225(5) 0.0314(6) 0.0237(6) -0.0012(4) 0.0020(4) 0.0031(4)
P4 0.0225(5) 0.0277(5) 0.0242(6) 0.0003(4) 0.0022(4) -0.0016(4)
C28 0.0172(19) 0.042(2) 0.023(2) -0.0044(18) 0.0024(16) 0.0052(17)
C29 0.028(2) 0.042(3) 0.033(3) -0.008(2) 0.0019(19) -0.0004(19)
C30 0.029(2) 0.048(3) 0.044(3) -0.011(2) 0.000(2) -0.003(2)
C31 0.036(3) 0.068(4) 0.031(3) -0.009(2) 0.007(2) -0.001(2)
C32 0.043(3) 0.066(4) 0.025(3) 0.005(2) 0.004(2) 0.002(2)
C33 0.034(2) 0.046(3) 0.032(3) 0.001(2) 0.004(2) 0.006(2)
C34 0.027(2) 0.036(2) 0.026(2) 0.0045(18) -0.0006(18) -0.0036(18)
C35 0.031(2) 0.048(3) 0.040(3) 0.002(2) 0.000(2) -0.003(2)
C36 0.030(3) 0.065(4) 0.050(3) 0.010(3) 0.003(2) -0.008(2)
C37 0.051(3) 0.053(3) 0.052(3) 0.017(3) 0.008(3) -0.024(3)
C38 0.078(4) 0.037(3) 0.092(5) -0.008(3) 0.032(4) -0.019(3)
C39 0.056(3) 0.038(3) 0.076(4) -0.006(3) 0.030(3) -0.008(2)
C40 0.024(2) 0.035(2) 0.024(2) 0.0039(18) 0.0019(17) 0.0064(17)
C41 0.029(2) 0.032(2) 0.040(3) -0.001(2) -0.001(2) 0.0034(18)
C42 0.049(3) 0.030(3) 0.064(4) -0.006(2) 0.005(3) 0.003(2)
C43 0.046(3) 0.044(3) 0.060(4) 0.002(3) 0.008(3) 0.021(2)
C44 0.029(2) 0.056(3) 0.058(3) 0.003(3) 0.005(2) 0.010(2)
C45 0.023(2) 0.048(3) 0.036(3) -0.001(2) -0.0019(19) 0.0029(19)
C46 0.0201(19) 0.033(2) 0.022(2) 0.0020(17) -0.0005(16) -0.0030(16)
C47 0.039(3) 0.036(2) 0.031(3) -0.001(2) 0.006(2) -0.002(2)
C48 0.040(3) 0.059(3) 0.031(3) -0.002(2) 0.012(2) 0.005(2)
C49 0.030(2) 0.055(3) 0.034(3) 0.013(2) 0.004(2) -0.001(2)
C50 0.030(2) 0.034(2) 0.040(3) 0.005(2) 0.002(2) -0.0060(19)
C51 0.028(2) 0.039(2) 0.027(2) -0.0021(19) 0.0017(18) -0.0002(18)
C52 0.023(2) 0.028(2) 0.021(2) 0.0011(16) 0.0021(16) 0.0028(16)
Br3 0.0360(3) 0.0445(3) 0.0417(3) 0.0123(2) -0.0056(2) -0.0121(2)
Br4 0.0293(2) 0.0559(3) 0.0627(4) -0.0314(3) -0.0115(2) 0.0131(2)

loop_
_atom_type_symbol
_atom_type_description
_atom_type_scat_dispersion_real
_atom_type_scat_dispersion_imag
_atom_type_scat_source
C C 0.0033 0.0016 'International Tables Vol C Tables 4.2.6.8 and 6.1.1.4'
H H 0.0000 0.0000 'International Tables Vol C Tables 4.2.6.8 and 6.1.1.4'
Br Br -0.2901 2.4595 'International Tables Vol C Tables 4.2.6.8 and 6.1.1.4'
Fe Fe 0.3463 0.8444 'International Tables Vol C Tables 4.2.6.8 and 6.1.1.4'
P P 0.1023 0.0942 'International Tables Vol C Tables 4.2.6.8 and 6.1.1.4'
O O 0.0106 0.0060 'International Tables Vol C Tables 4.2.6.8 and 6.1.1.4'

loop_
_geom_angle_atom_site_label_1
_geom_angle_atom_site_label_2
_geom_angle_atom_site_label_3
_geom_angle
_geom_angle_site_symmetry_1
Br1 Fe1 Br2 121.22(3) .
Br1 Fe1 P2 113.25(4) .
Br2 Fe1 P2 105.65(4) .
Br1 Fe1 P1 100.24(4) .
Br2 Fe1 P1 108.10(4) .
P2 Fe1 P1 107.54(4) .
C8 P1 C2 103.13(19) .
C8 P1 C1 107.71(18) .
C2 P1 C1 100.10(18) .
C8 P1 Fe1 117.23(14) .
C2 P1 Fe1 107.08(14) .
C1 P1 Fe1 118.96(13) .
C14 P2 C20 103.7(2) .
C14 P2 C26 103.27(19) .
C20 P2 C26 104.02(18) .
C14 P2 Fe1 113.80(13) .
C20 P2 Fe1 115.32(14) .
C26 P2 Fe1 115.27(15) .
C1 C1 P1 114.8(3) 3_666
C1 C1 H1A 108.6 3_666
P1 C1 H1A 108.6 .
C1 C1 H1B 108.6 3_666
P1 C1 H1B 108.6 .
H1A C1 H1B 107.5 .
C7 C2 C3 118.2(4) .
C7 C2 P1 123.3(3) .
C3 C2 P1 118.5(3) .
C2 C3 C4 121.5(4) .
C2 C3 H3 119.2 .
C4 C3 H3 119.2 .
C5 C4 C3 119.1(4) .
C5 C4 H4 120.5 .
C3 C4 H4 120.5 .
C6 C5 C4 119.9(4) .
C6 C5 H5 120.0 .
C4 C5 H5 120.0 .
C5 C6 C7 120.4(5) .
C5 C6 H6 119.8 .
C7 C6 H6 119.8 .
C2 C7 C6 120.9(4) .
C2 C7 H7 119.6 .
C6 C7 H7 119.6 .
C9 C8 C13 118.6(4) .
C9 C8 P1 123.4(3) .
C13 C8 P1 117.9(3) .
C8 C9 C10 120.5(4) .
C8 C9 H9 119.8 .
C10 C9 H9 119.8 .
C11 C10 C9 120.4(4) .
C11 C10 H10 119.8 .
C9 C10 H10 119.8 .
C12 C11 C10 120.1(4) .
C12 C11 H11 120.0 .
C10 C11 H11 120.0 .
C11 C12 C13 120.3(4) .
C11 C12 H12 119.9 .
C13 C12 H12 119.9 .
C12 C13 C8 120.2(4) .
C12 C13 H13 119.9 .
C8 C13 H13 119.9 .
C15 C14 C19 119.3(4) .
C15 C14 P2 117.9(3) .
C19 C14 P2 122.6(3) .
C16 C15 C14 119.7(4) .
C16 C15 H15 120.2 .
C14 C15 H15 120.2 .
C17 C16 C15 121.0(5) .
C17 C16 H16 119.5 .
C15 C16 H16 119.5 .
C16 C17 C18 119.6(5) .
C16 C17 H17 120.2 .
C18 C17 H17 120.2 .
C19 C18 C17 120.5(5) .
C19 C18 H18 119.7 .
C17 C18 H18 119.7 .
C18 C19 C14 119.9(5) .
C18 C19 H19 120.0 .
C14 C19 H19 120.0 .
C21 C20 C25 119.0(4) .
C21 C20 P2 119.5(3) .
C25 C20 P2 121.4(3) .
C20 C21 C22 120.8(4) .
C20 C21 H21 119.6 .
C22 C21 H21 119.6 .
C23 C22 C21 119.5(5) .
C23 C22 H22 120.2 .
C21 C22 H22 120.2 .
C22 C23 C24 119.9(4) .
C22 C23 H23 120.1 .
C24 C23 H23 120.1 .
C25 C24 C23 121.1(5) .
C25 C24 H24 119.5 .
C23 C24 H24 119.5 .
C24 C25 C20 119.6(5) .
C24 C25 H25 120.2 .
C20 C25 H25 120.2 .
C27 C26 P2 111.8(3) .
C27 C26 H26A 109.3 .
P2 C26 H26A 109.3 .
C27 C26 H26B 109.3 .
P2 C26 H26B 109.3 .
H26A C26 H26B 107.9 .
C26 C27 P3 110.6(3) .
C26 C27 H27A 109.5 .
P3 C27 H27A 109.5 .
C26 C27 H27B 109.5 .
P3 C27 H27B 109.5 .
H27A C27 H27B 108.1 .
Br4 Fe2 Br3 121.34(3) .
Br4 Fe2 P3 106.40(4) .
Br3 Fe2 P3 106.99(3) .
Br4 Fe2 P4 103.31(4) .
Br3 Fe2 P4 111.58(4) .
P3 Fe2 P4 106.24(4) .
C28 P3 C34 104.21(19) .
C28 P3 C27 102.12(17) .
C34 P3 C27 104.12(19) .
C28 P3 Fe2 112.34(14) .
C34 P3 Fe2 113.82(13) .
C27 P3 Fe2 118.62(14) .
C40 P4 C46 104.02(19) .
C40 P4 C52 107.30(18) .
C46 P4 C52 100.54(17) .
C40 P4 Fe2 115.74(13) .
C46 P4 Fe2 109.39(13) .
C52 P4 Fe2 117.93(13) .
C33 C28 C29 119.2(4) .
C33 C28 P3 122.3(3) .
C29 C28 P3 118.5(3) .
C28 C29 C30 120.3(4) .
C28 C29 H29 119.9 .
C30 C29 H29 119.9 .
C31 C30 C29 119.3(5) .
C31 C30 H30 120.3 .
C29 C30 H30 120.3 .
C32 C31 C30 120.3(5) .
C32 C31 H31 119.8 .
C30 C31 H31 119.8 .
C31 C32 C33 120.4(5) .
C31 C32 H32 119.8 .
C33 C32 H32 119.8 .
C28 C33 C32 120.4(4) .
C28 C33 H33 119.8 .
C32 C33 H33 119.8 .
C39 C34 C35 119.9(4) .
C39 C34 P3 122.0(3) .
C35 C34 P3 118.0(3) .
C36 C35 C34 120.0(5) .
C36 C35 H35 120.0 .
C34 C35 H35 120.0 .
C37 C36 C35 120.4(5) .
C37 C36 H36 119.8 .
C35 C36 H36 119.8 .
C36 C37 C38 120.1(5) .
C36 C37 H37 119.9 .
C38 C37 H37 119.9 .
C37 C38 C39 119.9(5) .
C37 C38 H38 120.1 .
C39 C38 H38 120.1 .
C34 C39 C38 119.7(5) .
C34 C39 H39 120.2 .
C38 C39 H39 120.2 .
C41 C40 C45 118.8(4) .
C41 C40 P4 124.4(3) .
C45 C40 P4 116.7(3) .
C40 C41 C42 120.1(4) .
C40 C41 H41 119.9 .
C42 C41 H41 119.9 .
C43 C42 C41 120.6(5) .
C43 C42 H42 119.7 .
C41 C42 H42 119.7 .
C42 C43 C44 119.4(4) .
C42 C43 H43 120.3 .
C44 C43 H43 120.3 .
C45 C44 C43 120.7(4) .
C45 C44 H44 119.6 .
C43 C44 H44 119.6 .
C44 C45 C40 120.2(4) .
C44 C45 H45 119.9 .
C40 C45 H45 119.9 .
C47 C46 C51 118.8(4) .
C47 C46 P4 123.7(3) .
C51 C46 P4 117.5(3) .
C46 C47 C48 120.6(4) .
C46 C47 H47 119.7 .
C48 C47 H47 119.7 .
C49 C48 C47 120.1(4) .
C49 C48 H48 119.9 .
C47 C48 H48 119.9 .
C48 C49 C50 120.4(4) .
C48 C49 H49 119.8 .
C50 C49 H49 119.8 .
C51 C50 C49 119.3(4) .
C51 C50 H50 120.4 .
C49 C50 H50 120.4 .
C50 C51 C46 120.7(4) .
C50 C51 H51 119.7 .
C46 C51 H51 119.7 .
C52 C52 P4 115.3(3) 3_565
C52 C52 H52A 108.4 3_565
P4 C52 H52A 108.4 .
C52 C52 H52B 108.4 3_565
P4 C52 H52B 108.5 .
H52A C52 H52B 107.5 .

loop_
_geom_bond_atom_site_label_1
_geom_bond_atom_site_label_2
_geom_bond_distance
_geom_bond_site_symmetry_2
Fe1 Br1 2.3680(8) .
Fe1 Br2 2.3699(9) .
Fe1 P2 2.4540(13) .
Fe1 P1 2.4680(12) .
P1 C8 1.815(4) .
P1 C2 1.819(4) .
P1 C1 1.852(4) .
P2 C14 1.817(4) .
P2 C20 1.821(4) .
P2 C26 1.842(4) .
C1 C1 1.541(7) 3_666
C1 H1A 0.9900 .
C1 H1B 0.9900 .
C2 C7 1.383(6) .
C2 C3 1.386(5) .
C3 C4 1.390(6) .
C3 H3 0.9500 .
C4 C5 1.387(6) .
C4 H4 0.9500 .
C5 C6 1.374(7) .
C5 H5 0.9500 .
C6 C7 1.385(6) .
C6 H6 0.9500 .
C7 H7 0.9500 .
C8 C9 1.387(5) .
C8 C13 1.402(6) .
C9 C10 1.388(6) .
C9 H9 0.9500 .
C10 C11 1.379(6) .
C10 H10 0.9500 .
C11 C12 1.371(7) .
C11 H11 0.9500 .
C12 C13 1.393(6) .
C12 H12 0.9500 .
C13 H13 0.9500 .
C14 C15 1.392(6) .
C14 C19 1.399(6) .
C15 C16 1.381(6) .
C15 H15 0.9500 .
C16 C17 1.378(7) .
C16 H16 0.9500 .
C17 C18 1.381(7) .
C17 H17 0.9500 .
C18 C19 1.380(6) .
C18 H18 0.9500 .
C19 H19 0.9500 .
C20 C21 1.386(6) .
C20 C25 1.403(6) .
C21 C22 1.392(6) .
C21 H21 0.9500 .
C22 C23 1.378(7) .
C22 H22 0.9500 .
C23 C24 1.386(7) .
C23 H23 0.9500 .
C24 C25 1.372(6) .
C24 H24 0.9500 .
C25 H25 0.9500 .
C26 C27 1.545(5) .
C26 H26A 0.9900 .
C26 H26B 0.9900 .
C27 P3 1.845(4) .
C27 H27A 0.9900 .
C27 H27B 0.9900 .
Fe2 Br4 2.3669(8) .
Fe2 Br3 2.3775(8) .
Fe2 P3 2.4524(12) .
Fe2 P4 2.4646(12) .
P3 C28 1.823(4) .
P3 C34 1.834(4) .
P4 C40 1.816(4) .
P4 C46 1.817(4) .
P4 C52 1.847(4) .
C28 C33 1.371(6) .
C28 C29 1.400(6) .
C29 C30 1.400(6) .
C29 H29 0.9500 .
C30 C31 1.381(7) .
C30 H30 0.9500 .
C31 C32 1.373(7) .
C31 H31 0.9500 .
C32 C33 1.394(6) .
C32 H32 0.9500 .
C33 H33 0.9500 .
C34 C39 1.379(6) .
C34 C35 1.386(6) .
C35 C36 1.378(6) .
C35 H35 0.9500 .
C36 C37 1.369(7) .
C36 H36 0.9500 .
C37 C38 1.381(7) .
C37 H37 0.9500 .
C38 C39 1.394(7) .
C38 H38 0.9500 .
C39 H39 0.9500 .
C40 C41 1.384(6) .
C40 C45 1.402(5) .
C41 C42 1.393(6) .
C41 H41 0.9500 .
C42 C43 1.365(6) .
C42 H42 0.9500 .
C43 C44 1.390(7) .
C43 H43 0.9500 .
C44 C45 1.368(6) .
C44 H44 0.9500 .
C45 H45 0.9500 .
C46 C47 1.382(6) .
C46 C51 1.405(6) .
C47 C48 1.386(6) .
C47 H47 0.9500 .
C48 C49 1.378(7) .
C48 H48 0.9500 .
C49 C50 1.392(6) .
C49 H49 0.9500 .
C50 C51 1.384(6) .
C50 H50 0.9500 .
C51 H51 0.9500 .
C52 C52 1.537(7) 3_565
C52 H52A 0.9900 .
C52 H52B 0.9900 .

loop_
_geom_torsion_atom_site_label_1
_geom_torsion_atom_site_label_2
_geom_torsion_atom_site_label_3
_geom_torsion_atom_site_label_4
_geom_torsion
_geom_torsion_site_symmetry_4
Br1 Fe1 P1 C8 155.13(15) .
Br2 Fe1 P1 C8 -77.05(15) .
P2 Fe1 P1 C8 36.59(16) .
Br1 Fe1 P1 C2 -89.69(14) .
Br2 Fe1 P1 C2 38.13(15) .
P2 Fe1 P1 C2 151.77(14) .
Br1 Fe1 P1 C1 22.62(14) .
Br2 Fe1 P1 C1 150.44(14) .
P2 Fe1 P1 C1 -95.92(14) .
Br1 Fe1 P2 C14 -83.07(16) .
Br2 Fe1 P2 C14 142.00(16) .
P1 Fe1 P2 C14 26.73(16) .
Br1 Fe1 P2 C20 36.57(15) .
Br2 Fe1 P2 C20 -98.36(15) .
P1 Fe1 P2 C20 146.37(15) .
Br1 Fe1 P2 C26 157.88(15) .
Br2 Fe1 P2 C26 22.95(15) .
P1 Fe1 P2 C26 -92.32(15) .
C8 P1 C1 C1 -74.9(4) 3_666
C2 P1 C1 C1 177.7(4) 3_666
Fe1 P1 C1 C1 61.6(4) 3_666
C8 P1 C2 C7 -15.7(5) .
C1 P1 C2 C7 95.3(4) .
Fe1 P1 C2 C7 -140.0(4) .
C8 P1 C2 C3 165.2(3) .
C1 P1 C2 C3 -83.8(4) .
Fe1 P1 C2 C3 40.9(4) .
C7 C2 C3 C4 -0.5(7) .
P1 C2 C3 C4 178.6(3) .
C2 C3 C4 C5 0.8(7) .
C3 C4 C5 C6 0.1(8) .
C4 C5 C6 C7 -1.3(10) .
C3 C2 C7 C6 -0.7(8) .
P1 C2 C7 C6 -179.7(5) .
C5 C6 C7 C2 1.6(10) .
C2 P1 C8 C9 97.3(4) .
C1 P1 C8 C9 -8.0(4) .
Fe1 P1 C8 C9 -145.4(3) .
C2 P1 C8 C13 -78.5(4) .
C1 P1 C8 C13 176.2(3) .
Fe1 P1 C8 C13 38.8(4) .
C13 C8 C9 C10 0.0(6) .
P1 C8 C9 C10 -175.9(3) .
C8 C9 C10 C11 0.6(7) .
C9 C10 C11 C12 -1.1(7) .
C10 C11 C12 C13 1.0(8) .
C11 C12 C13 C8 -0.5(8) .
C9 C8 C13 C12 0.0(7) .
P1 C8 C13 C12 176.1(4) .
C20 P2 C14 C15 -47.1(4) .
C26 P2 C14 C15 -155.4(3) .
Fe1 P2 C14 C15 78.9(3) .
C20 P2 C14 C19 136.8(4) .
C26 P2 C14 C19 28.5(4) .
Fe1 P2 C14 C19 -97.1(4) .
C19 C14 C15 C16 -0.3(6) .
P2 C14 C15 C16 -176.5(3) .
C14 C15 C16 C17 -0.1(7) .
C15 C16 C17 C18 0.2(7) .
C16 C17 C18 C19 0.0(8) .
C17 C18 C19 C14 -0.5(8) .
C15 C14 C19 C18 0.6(7) .
P2 C14 C19 C18 176.6(4) .
C14 P2 C20 C21 138.5(3) .
C26 P2 C20 C21 -113.8(3) .
Fe1 P2 C20 C21 13.4(4) .
C14 P2 C20 C25 -42.6(4) .
C26 P2 C20 C25 65.1(4) .
Fe1 P2 C20 C25 -167.7(3) .
C25 C20 C21 C22 1.8(6) .
P2 C20 C21 C22 -179.3(3) .
C20 C21 C22 C23 -1.1(6) .
C21 C22 C23 C24 0.0(7) .
C22 C23 C24 C25 0.4(7) .
C23 C24 C25 C20 0.3(7) .
C21 C20 C25 C24 -1.3(7) .
P2 C20 C25 C24 179.8(4) .
C14 P2 C26 C27 163.6(3) .
C20 P2 C26 C27 55.6(3) .
Fe1 P2 C26 C27 -71.7(3) .
P2 C26 C27 P3 178.9(2) .
C26 C27 P3 C28 -58.2(3) .
C26 C27 P3 C34 -166.4(3) .
C26 C27 P3 Fe2 65.9(3) .
Br4 Fe2 P3 C28 -45.56(14) .
Br3 Fe2 P3 C28 85.50(14) .
P4 Fe2 P3 C28 -155.18(14) .
Br4 Fe2 P3 C34 72.57(16) .
Br3 Fe2 P3 C34 -156.37(16) .
P4 Fe2 P3 C34 -37.05(16) .
Br4 Fe2 P3 C27 -164.44(14) .
Br3 Fe2 P3 C27 -33.37(15) .
P4 Fe2 P3 C27 85.95(15) .
Br4 Fe2 P4 C40 -140.36(15) .
Br3 Fe2 P4 C40 87.70(15) .
P3 Fe2 P4 C40 -28.58(16) .
Br4 Fe2 P4 C46 102.58(14) .
Br3 Fe2 P4 C46 -29.36(14) .
P3 Fe2 P4 C46 -145.64(14) .
Br4 Fe2 P4 C52 -11.38(15) .
Br3 Fe2 P4 C52 -143.32(14) .
P3 Fe2 P4 C52 100.41(14) .
C34 P3 C28 C33 38.6(4) .
C27 P3 C28 C33 -69.6(4) .
Fe2 P3 C28 C33 162.2(3) .
C34 P3 C28 C29 -143.3(3) .
C27 P3 C28 C29 108.5(3) .
Fe2 P3 C28 C29 -19.6(3) .
C33 C28 C29 C30 -0.4(6) .
P3 C28 C29 C30 -178.6(3) .
C28 C29 C30 C31 0.1(6) .
C29 C30 C31 C32 1.0(7) .
C30 C31 C32 C33 -1.8(7) .
C29 C28 C33 C32 -0.4(6) .
P3 C28 C33 C32 177.8(3) .
C31 C32 C33 C28 1.5(7) .
C28 P3 C34 C39 -133.3(4) .
C27 P3 C34 C39 -26.6(4) .
Fe2 P3 C34 C39 104.0(4) .
C28 P3 C34 C35 49.8(4) .
C27 P3 C34 C35 156.5(3) .
Fe2 P3 C34 C35 -72.9(4) .
C39 C34 C35 C36 0.9(7) .
P3 C34 C35 C36 177.9(3) .
C34 C35 C36 C37 -0.5(7) .
C35 C36 C37 C38 -0.5(8) .
C36 C37 C38 C39 1.1(9) .
C35 C34 C39 C38 -0.3(8) .
P3 C34 C39 C38 -177.1(4) .
C37 C38 C39 C34 -0.7(9) .
C46 P4 C40 C41 -102.4(4) .
C52 P4 C40 C41 3.6(4) .
Fe2 P4 C40 C41 137.6(3) .
C46 P4 C40 C45 77.9(4) .
C52 P4 C40 C45 -176.1(3) .
Fe2 P4 C40 C45 -42.1(4) .
C45 C40 C41 C42 0.1(7) .
P4 C40 C41 C42 -179.5(4) .
C40 C41 C42 C43 -0.6(8) .
C41 C42 C43 C44 1.8(8) .
C42 C43 C44 C45 -2.5(8) .
C43 C44 C45 C40 2.0(8) .
C41 C40 C45 C44 -0.8(7) .
P4 C40 C45 C44 178.9(4) .
C40 P4 C46 C47 19.7(4) .
C52 P4 C46 C47 -91.3(4) .
Fe2 P4 C46 C47 143.9(3) .
C40 P4 C46 C51 -162.1(3) .
C52 P4 C46 C51 86.9(3) .
Fe2 P4 C46 C51 -37.9(3) .
C51 C46 C47 C48 -0.5(6) .
P4 C46 C47 C48 177.6(3) .
C46 C47 C48 C49 0.2(7) .
C47 C48 C49 C50 -0.3(7) .
C48 C49 C50 C51 0.7(6) .
C49 C50 C51 C46 -1.0(6) .
C47 C46 C51 C50 0.9(6) .
P4 C46 C51 C50 -177.4(3) .
C40 P4 C52 C52 74.0(4) 3_565
C46 P4 C52 C52 -177.6(4) 3_565
Fe2 P4 C52 C52 -58.8(4) 3_565

loop_
_platon_squeeze_void_nr
_platon_squeeze_void_average_x
_platon_squeeze_void_average_y
_platon_squeeze_void_average_z
_platon_squeeze_void_volume
_platon_squeeze_void_count_electrons
_platon_squeeze_void_content
1 -0.006 0.000 -0.006 1135 306 C6H8
2 0.561 0.500 0.061 1135 305 C6H8
